data_4325831
loop_
_publ_author_name
'Brandon Djukic'
'Takele Seda'
'Serge I. Gorelsky'
'Alan J. Lough'
'Martin T. Lemaire'

_publ_section_title
;
 \p-Extended and Six-Coordinate Iron(II) Complexes: Structures, Magnetic
 Properties, and the Electrochemical Synthesis of a Conducting Iron(II)
 Metallopolymer
;
_journal_name_full 'Inorganic Chemistry'
_journal_page_first 7334
_journal_page_last 7343
_journal_paper_doi 10.1021/ic2010503
_journal_volume 50
_journal_year 2011
_chemical_formula_moiety 'C42 H28 Fe N6 S6, C7 H8'
_chemical_formula_sum 'C49 H36 Fe N6 S6'
_chemical_formula_weight 957.05
_chemical_name_systematic
; 
 ? 
;
_space_group_IT_number 2
_symmetry_cell_setting triclinic
_symmetry_space_group_name_Hall '-P 1'
_symmetry_space_group_name_H-M 'P -1'
_atom_sites_solution_hydrogens geom
_atom_sites_solution_primary direct
_atom_sites_solution_secondary difmap
_audit_creation_method SHELXL-97
_cell_angle_alpha 102.549(3)
_cell_angle_beta 91.113(4)
_cell_angle_gamma 106.291(3)
_cell_formula_units_Z 2
_cell_length_a 10.1613(5)
_cell_length_b 15.1701(9)
_cell_length_c 16.5684(10)
_cell_measurement_reflns_used 21361
_cell_measurement_temperature 150(1)
_cell_measurement_theta_max 25.0
_cell_measurement_theta_min 2.6
_cell_volume 2384.1(2)
_computing_cell_refinement 'Denzo-SMN (Otwinowski & Minor, 1997)'
_computing_data_collection 'Collect (Nonius B.V., 1997-2002)'
_computing_data_reduction Denzo-SMN
_computing_molecular_graphics 'PLATON (Spek, 2009)'
_computing_publication_material 'SHELXTL V6.1'
_computing_structure_refinement 'SHELXTL V6.1 (Sheldrick, 2008)'
_computing_structure_solution 'SIR-92 (Altomare et al., 1994)'
_diffrn_ambient_temperature 150(2)
_diffrn_detector_area_resol_mean 9
_diffrn_measured_fraction_theta_full 0.990
_diffrn_measured_fraction_theta_max 0.990
_diffrn_measurement_device_type 'Nonius KappaCCD'
_diffrn_measurement_method '\f scans and \w scans with \k offsets'
_diffrn_radiation_monochromator graphite
_diffrn_radiation_source 'fine-focus sealed tube'
_diffrn_radiation_type MoK\a
_diffrn_radiation_wavelength 0.71073
_diffrn_reflns_av_R_equivalents 0.102
_diffrn_reflns_av_sigmaI/netI 0.1238
_diffrn_reflns_limit_h_max 12
_diffrn_reflns_limit_h_min -12
_diffrn_reflns_limit_k_max 17
_diffrn_reflns_limit_k_min -18
_diffrn_reflns_limit_l_max 19
_diffrn_reflns_limit_l_min -19
_diffrn_reflns_number 8363
_diffrn_reflns_theta_full 25.07
_diffrn_reflns_theta_max 25.07
_diffrn_reflns_theta_min 2.59
_exptl_absorpt_coefficient_mu 0.620
_exptl_absorpt_correction_T_max 0.978
_exptl_absorpt_correction_T_min 0.687
_exptl_absorpt_correction_type multi-scan
_exptl_absorpt_process_details
;
multi-scan from symmetry-related measurements 
 Sortav (Blessing 1995)
;
_exptl_crystal_colour red
_exptl_crystal_density_diffrn 1.333
_exptl_crystal_description needle
_exptl_crystal_F_000 988
_exptl_crystal_size_max 0.20
_exptl_crystal_size_mid 0.08
_exptl_crystal_size_min 0.02
_refine_diff_density_max 0.517
_refine_diff_density_min -0.439
_refine_diff_density_rms 0.078
_refine_ls_extinction_method none
_refine_ls_goodness_of_fit_ref 0.989
_refine_ls_hydrogen_treatment constr
_refine_ls_matrix_type full
_refine_ls_number_parameters 570
_refine_ls_number_reflns 8363
_refine_ls_number_restraints 37
_refine_ls_restrained_S_all 0.995
_refine_ls_R_factor_all 0.1430
_refine_ls_R_factor_gt 0.0706
_refine_ls_shift/su_max 0.002
_refine_ls_shift/su_mean 0.000
_refine_ls_structure_factor_coef Fsqd
_refine_ls_weighting_details 'calc w=1/[\s^2^(Fo^2^)+(0.0915P)^2^] where P=(Fo^2^+2Fc^2^)/3'
_refine_ls_weighting_scheme calc
_refine_ls_wR_factor_gt 0.1639
_refine_ls_wR_factor_ref 0.1906
_reflns_number_gt 4436
_reflns_number_total 8363
_reflns_threshold_expression I>2\s(I)
_cod_data_source_file ic2010503_si_003.cif
_cod_data_source_block k1014
_cod_database_code 4325831

loop_
_symmetry_equiv_pos_as_xyz
'x, y, z'
'-x, -y, -z'

loop_
_atom_site_label
_atom_site_type_symbol
_atom_site_fract_x
_atom_site_fract_y
_atom_site_fract_z
_atom_site_U_iso_or_equiv
_atom_site_adp_type
_atom_site_occupancy
_atom_site_symmetry_multiplicity
_atom_site_calc_flag
_atom_site_refinement_flags
_atom_site_disorder_assembly
_atom_site_disorder_group
Fe1 Fe 0.71658(7) 0.26755(5) 0.07429(4) 0.0378(2) Uani 1 1 d . . .
S1 S 0.7926(3) 0.67192(12) 0.45316(12) 0.0740(9) Uani 0.869(6) 1 d PD A 1
C10 C 0.7505(4) 0.5962(3) 0.3597(3) 0.0455(13) Uani 1 1 d D A 1
C11 C 0.8107(5) 0.6454(4) 0.2960(4) 0.0373(17) Uiso 0.869(6) 1 d PD A 1
H11 H 0.8021 0.6168 0.2384 0.045 Uiso 0.869(6) 1 calc PR A 1
C12 C 0.8831(6) 0.7407(4) 0.3314(4) 0.0471(17) Uiso 0.869(6) 1 d PD A 1
H12 H 0.9270 0.7844 0.3000 0.056 Uiso 0.869(6) 1 calc PR A 1
C13 C 0.8830(6) 0.7619(5) 0.4113(4) 0.063(2) Uiso 0.869(6) 1 d PD A 1
H13 H 0.9297 0.8229 0.4442 0.076 Uiso 0.869(6) 1 calc PR A 1
S1A S 0.7668(19) 0.6506(11) 0.2812(8) 0.096(7) Uiso 0.131(6) 1 d PD A 2
C11A C 0.801(3) 0.6677(11) 0.4402(8) 0.060 Uiso 0.131(6) 1 d PD A 2
H11A H 0.8026 0.6537 0.4933 0.072 Uiso 0.131(6) 1 calc PR A 2
C12A C 0.847(4) 0.7589(8) 0.4247(14) 0.060 Uiso 0.131(6) 1 d PD A 2
H12A H 0.8819 0.8146 0.4674 0.072 Uiso 0.131(6) 1 calc PR A 2
C13A C 0.835(3) 0.7595(8) 0.3469(16) 0.060(13) Uiso 0.131(6) 1 d PD A 2
H13A H 0.8631 0.8159 0.3276 0.072 Uiso 0.131(6) 1 calc PR A 2
S2 S 0.35757(17) 0.14464(12) 0.35051(13) 0.0613(8) Uani 0.866(6) 1 d PD A 1
C17 C 0.5136(5) 0.1977(3) 0.3205(3) 0.0475(14) Uani 1 1 d D A 1
C18 C 0.5845(7) 0.1277(4) 0.2886(4) 0.0455(18) Uiso 0.866(6) 1 d PD A 1
H18 H 0.6725 0.1418 0.2677 0.055 Uiso 0.866(6) 1 calc PR A 1
C19 C 0.5058(7) 0.0370(5) 0.2928(5) 0.0620(19) Uiso 0.866(6) 1 d PD A 1
H19 H 0.5352 -0.0178 0.2753 0.074 Uiso 0.866(6) 1 calc PR A 1
C20 C 0.3822(7) 0.0356(5) 0.3248(4) 0.062(2) Uiso 0.866(6) 1 d PD A 1
H20 H 0.3170 -0.0202 0.3319 0.074 Uiso 0.866(6) 1 calc PR A 1
S2A S 0.6274(13) 0.1336(9) 0.3157(11) 0.078(6) Uiso 0.134(6) 1 d PD A 2
C18A C 0.3683(10) 0.1345(10) 0.3080(19) 0.060 Uiso 0.134(6) 1 d PD A 2
H18A H 0.2879 0.1548 0.3081 0.072 Uiso 0.134(6) 1 calc PR A 2
C19A C 0.370(2) 0.0406(8) 0.296(3) 0.060 Uiso 0.134(6) 1 d PD A 2
H19A H 0.2889 -0.0111 0.2870 0.072 Uiso 0.134(6) 1 calc PR A 2
C20A C 0.499(2) 0.0293(7) 0.298(2) 0.060 Uiso 0.134(6) 1 d PD A 2
H20A H 0.5158 -0.0304 0.2913 0.072 Uiso 0.134(6) 1 calc PR A 2
S3 S 0.4366(3) 0.42114(19) 0.0777(2) 0.0526(9) Uani 0.810(6) 1 d PD B 1
C37 C 0.3521(5) 0.3245(4) 0.0026(4) 0.0527(15) Uani 1 1 d D B 1
C38 C 0.2180(16) 0.2810(11) 0.0247(10) 0.068(4) Uiso 0.810(6) 1 d PD B 1
H38 H 0.1534 0.2263 -0.0083 0.081 Uiso 0.810(6) 1 calc PR B 1
C39 C 0.1956(9) 0.3318(7) 0.1033(6) 0.068(3) Uiso 0.810(6) 1 d PD B 1
H39 H 0.1130 0.3130 0.1292 0.082 Uiso 0.810(6) 1 calc PR B 1
C40 C 0.2997(8) 0.4083(5) 0.1382(5) 0.059(2) Uiso 0.810(6) 1 d PD B 1
H40 H 0.2981 0.4501 0.1898 0.070 Uiso 0.810(6) 1 calc PR B 1
S3A S 0.1999(13) 0.2744(14) 0.0389(13) 0.102(9) Uani 0.190(6) 1 d PD B 2
C38A C 0.418(5) 0.415(2) 0.0564(19) 0.05(2) Uiso 0.190(6) 1 d PD B 2
H38A H 0.4926 0.4616 0.0428 0.057 Uiso 0.190(6) 1 calc PR B 2
C39A C 0.357(3) 0.4240(17) 0.1328(11) 0.060 Uiso 0.190(6) 1 d PD B 2
H39A H 0.4002 0.4692 0.1820 0.072 Uiso 0.190(6) 1 calc PR B 2
C40A C 0.232(3) 0.363(2) 0.1283(13) 0.060 Uiso 0.190(6) 1 d PD B 2
H40A H 0.1687 0.3669 0.1694 0.072 Uiso 0.190(6) 1 calc PR B 2
S4 S 0.4772(3) 0.1849(2) -0.40493(16) 0.0690(15) Uani 0.643(6) 1 d PD C 1
C30 C 0.5650(4) 0.2128(3) -0.3128(3) 0.0513(14) Uani 1 1 d D C 1
C31 C 0.6071(9) 0.1673(7) -0.4609(6) 0.056(3) Uiso 0.643(6) 1 d PD C 1
H31 H 0.5985 0.1493 -0.5198 0.067 Uiso 0.643(6) 1 calc PR C 1
C32 C 0.7263(11) 0.1814(7) -0.4142(7) 0.048(3) Uiso 0.643(6) 1 d PD C 1
H32 H 0.8096 0.1751 -0.4363 0.058 Uiso 0.643(6) 1 calc PR C 1
C33 C 0.7086(12) 0.208(2) -0.3226(18) 0.053(8) Uiso 0.643(6) 1 d PD C 1
H33 H 0.7773 0.2200 -0.2787 0.063 Uiso 0.643(6) 1 calc PR C 1
S4A S 0.7268(9) 0.2165(11) -0.3237(8) 0.061(3) Uani 0.357(6) 1 d PD C 2
C31A C 0.6896(19) 0.1847(12) -0.4270(9) 0.062(7) Uiso 0.357(6) 1 d PD C 2
H31A H 0.7567 0.1763 -0.4647 0.074 Uiso 0.357(6) 1 calc PR C 2
C32A C 0.556(2) 0.1718(12) -0.4527(15) 0.067(6) Uiso 0.357(6) 1 d PD C 2
H32A H 0.5240 0.1540 -0.5099 0.080 Uiso 0.357(6) 1 calc PR C 2
C33A C 0.460(3) 0.1873(12) -0.3858(14) 0.060 Uiso 0.357(6) 1 d PD C 2
H33A H 0.3650 0.1825 -0.3888 0.072 Uiso 0.357(6) 1 calc PR C 2
S5 S 0.99315(17) 0.12109(11) 0.20476(11) 0.0669(5) Uani 1 1 d . . .
S6 S 0.92721(16) 0.12650(11) -0.16049(10) 0.0672(5) Uani 1 1 d . . .
N1 N 0.5256(4) 0.1560(3) 0.0252(2) 0.0385(10) Uani 1 1 d . . .
N2 N 0.5697(4) 0.2808(3) 0.1743(2) 0.0358(10) Uani 1 1 d . . .
N3 N 0.8523(4) 0.4123(3) 0.1106(2) 0.0348(9) Uani 1 1 d . . .
N4 N 0.6488(4) 0.3512(3) -0.0114(2) 0.0394(10) Uani 1 1 d . . .
N5 N 0.8289(4) 0.2211(3) 0.1522(3) 0.0438(11) Uani 1 1 d . . .
N6 N 0.8184(4) 0.2233(3) -0.0274(3) 0.0461(11) Uani 1 1 d . . .
C1 C 0.5017(5) 0.0949(3) -0.0480(3) 0.0472(14) Uani 1 1 d . . .
H1A H 0.5739 0.0978 -0.0839 0.057 Uiso 1 1 calc R . .
C2 C 0.3769(6) 0.0273(3) -0.0745(3) 0.0510(14) Uani 1 1 d . . .
H2A H 0.3632 -0.0144 -0.1278 0.061 Uiso 1 1 calc R . .
C3 C 0.2717(5) 0.0214(4) -0.0219(4) 0.0532(15) Uani 1 1 d . . .
H3A H 0.1852 -0.0250 -0.0385 0.064 Uiso 1 1 calc R . .
C4 C 0.2943(5) 0.0837(3) 0.0550(3) 0.0471(14) Uani 1 1 d . . .
H4A H 0.2247 0.0806 0.0926 0.057 Uiso 1 1 calc R . .
C5 C 0.4213(5) 0.1504(3) 0.0753(3) 0.0399(12) Uani 1 1 d . . .
C6 C 0.4501(5) 0.2190(3) 0.1535(3) 0.0391(12) Uani 1 1 d . . .
H6A H 0.3799 0.2190 0.1906 0.047 Uiso 1 1 calc R . .
C7 C 0.5925(4) 0.3389(3) 0.2566(3) 0.0363(12) Uani 1 1 d . . .
C8 C 0.6510(4) 0.4352(3) 0.2680(3) 0.0365(12) Uani 1 1 d . A .
H8A H 0.6728 0.4606 0.2208 0.044 Uiso 1 1 calc R . .
C9 C 0.6793(5) 0.4966(3) 0.3471(3) 0.0401(12) Uani 1 1 d . . .
C14 C 0.6442(5) 0.4580(3) 0.4146(3) 0.0442(13) Uani 1 1 d . A .
H14A H 0.6601 0.4982 0.4687 0.053 Uiso 1 1 calc R . .
C15 C 0.5859(5) 0.3612(3) 0.4048(3) 0.0453(13) Uani 1 1 d . . .
H15A H 0.5616 0.3365 0.4523 0.054 Uiso 1 1 calc R A .
C16 C 0.5629(5) 0.3002(3) 0.3272(3) 0.0428(13) Uani 1 1 d . A .
C21 C 0.9479(5) 0.4466(3) 0.1751(3) 0.0456(13) Uani 1 1 d . . .
H21A H 0.9591 0.4060 0.2093 0.055 Uiso 1 1 calc R . .
C22 C 1.0325(5) 0.5408(4) 0.1942(3) 0.0498(14) Uani 1 1 d . . .
H22A H 1.0999 0.5633 0.2402 0.060 Uiso 1 1 calc R . .
C23 C 1.0152(5) 0.5994(4) 0.1446(3) 0.0482(14) Uani 1 1 d . . .
H23A H 1.0689 0.6638 0.1574 0.058 Uiso 1 1 calc R . .
C24 C 0.9201(5) 0.5647(3) 0.0765(3) 0.0429(13) Uani 1 1 d . . .
H24A H 0.9090 0.6036 0.0406 0.051 Uiso 1 1 calc R . .
C25 C 0.8407(5) 0.4706(3) 0.0623(3) 0.0396(12) Uani 1 1 d . . .
C26 C 0.7370(5) 0.4307(3) -0.0085(3) 0.0378(12) Uani 1 1 d . . .
H26A H 0.7354 0.4631 -0.0513 0.045 Uiso 1 1 calc R . .
C27 C 0.5517(5) 0.3102(3) -0.0840(3) 0.0404(12) Uani 1 1 d . . .
C28 C 0.6014(5) 0.2838(3) -0.1596(3) 0.0427(13) Uani 1 1 d . C .
H28A H 0.6981 0.2981 -0.1630 0.051 Uiso 1 1 calc R . .
C29 C 0.5139(5) 0.2370(4) -0.2312(3) 0.0485(14) Uani 1 1 d . . .
C34 C 0.3722(6) 0.2151(4) -0.2227(4) 0.0608(16) Uani 1 1 d . C .
H34A H 0.3092 0.1805 -0.2695 0.073 Uiso 1 1 calc R . .
C35 C 0.3222(6) 0.2435(4) -0.1466(4) 0.0615(16) Uani 1 1 d . . .
H35A H 0.2256 0.2293 -0.1429 0.074 Uiso 1 1 calc R C .
C36 C 0.4108(5) 0.2924(4) -0.0756(4) 0.0487(14) Uani 1 1 d . B .
C41 C 0.8977(5) 0.1797(3) 0.1742(3) 0.0434(13) Uani 1 1 d . . .
C42 C 0.8632(5) 0.1827(3) -0.0825(4) 0.0424(13) Uani 1 1 d . . .
C1S C 0.0594(6) 0.4002(5) 0.3777(3) 0.0613(16) Uani 1 1 d . . .
C2S C 0.1782(6) 0.3788(5) 0.3506(4) 0.0616(16) Uani 1 1 d . . .
H2SA H 0.1782 0.3149 0.3333 0.074 Uiso 1 1 calc R . .
C3S C 0.2943(7) 0.4499(6) 0.3491(4) 0.078(2) Uani 1 1 d . . .
H3SA H 0.3750 0.4341 0.3317 0.093 Uiso 1 1 calc R . .
C4S C 0.2995(10) 0.5427(7) 0.3714(5) 0.102(3) Uani 1 1 d . . .
H4SA H 0.3812 0.5911 0.3689 0.123 Uiso 1 1 calc R . .
C5S C 0.1822(13) 0.5640(5) 0.3978(5) 0.106(3) Uani 1 1 d . . .
H5SA H 0.1834 0.6283 0.4140 0.127 Uiso 1 1 calc R . .
C6S C 0.0644(8) 0.4953(6) 0.4012(4) 0.080(2) Uani 1 1 d . . .
H6SA H -0.0150 0.5122 0.4199 0.096 Uiso 1 1 calc R . .
C7S C -0.0672(6) 0.3236(5) 0.3822(4) 0.093(2) Uani 1 1 d . . .
H7SA H -0.0514 0.2622 0.3614 0.139 Uiso 1 1 calc R . .
H7SB H -0.1436 0.3287 0.3483 0.139 Uiso 1 1 calc R . .
H7SC H -0.0900 0.3296 0.4400 0.139 Uiso 1 1 calc R . .

loop_
_atom_site_aniso_label
_atom_site_aniso_U_11
_atom_site_aniso_U_22
_atom_site_aniso_U_33
_atom_site_aniso_U_23
_atom_site_aniso_U_13
_atom_site_aniso_U_12
Fe1 0.0381(4) 0.0330(4) 0.0397(5) 0.0080(3) 0.0037(3) 0.0066(3)
S1 0.1185(18) 0.0363(11) 0.0515(13) 0.0015(8) -0.0025(11) 0.0049(10)
C10 0.048(3) 0.032(3) 0.049(3) -0.001(2) -0.005(3) 0.009(2)
C10A 0.048(3) 0.032(3) 0.049(3) -0.001(2) -0.005(3) 0.009(2)
S2 0.0547(11) 0.0452(11) 0.0788(16) 0.0185(9) 0.0145(9) 0.0025(8)
C17 0.052(3) 0.042(3) 0.040(3) 0.012(3) 0.001(3) 0.000(3)
C17A 0.052(3) 0.042(3) 0.040(3) 0.012(3) 0.001(3) 0.000(3)
S3 0.0555(14) 0.0744(19) 0.0437(16) 0.0275(11) 0.0164(14) 0.0329(10)
C37 0.046(3) 0.060(4) 0.067(4) 0.035(3) 0.007(3) 0.025(3)
S3A 0.051(8) 0.107(12) 0.17(2) 0.096(14) -0.011(8) 0.018(6)
C37A 0.046(3) 0.060(4) 0.067(4) 0.035(3) 0.007(3) 0.025(3)
S4 0.073(2) 0.0772(19) 0.048(2) 0.0131(14) -0.010(2) 0.0108(15)
C30 0.062(4) 0.038(3) 0.047(4) 0.008(3) -0.007(3) 0.006(3)
S4A 0.087(5) 0.045(4) 0.051(5) 0.012(3) 0.010(4) 0.020(4)
C30A 0.062(4) 0.038(3) 0.047(4) 0.008(3) -0.007(3) 0.006(3)
S5 0.0786(11) 0.0578(10) 0.0713(12) 0.0124(8) -0.0090(9) 0.0337(9)
S6 0.0622(10) 0.0559(10) 0.0708(11) -0.0063(8) 0.0219(8) 0.0120(8)
N1 0.045(2) 0.035(2) 0.035(3) 0.007(2) 0.006(2) 0.0120(19)
N2 0.039(2) 0.026(2) 0.039(3) 0.0062(19) -0.0009(19) 0.0052(19)
N3 0.036(2) 0.034(2) 0.036(3) 0.012(2) 0.004(2) 0.0093(18)
N4 0.037(2) 0.044(3) 0.040(3) 0.012(2) 0.007(2) 0.014(2)
N5 0.044(3) 0.036(3) 0.050(3) 0.011(2) 0.002(2) 0.010(2)
N6 0.048(3) 0.048(3) 0.046(3) 0.015(2) 0.009(2) 0.016(2)
C1 0.053(3) 0.041(3) 0.045(4) 0.005(3) 0.010(3) 0.014(3)
C2 0.061(4) 0.034(3) 0.044(3) -0.003(3) -0.005(3) 0.003(3)
C3 0.043(3) 0.042(3) 0.061(4) 0.006(3) -0.006(3) -0.003(3)
C4 0.045(3) 0.033(3) 0.054(4) 0.005(3) 0.002(3) 0.000(2)
C5 0.047(3) 0.030(3) 0.038(3) 0.003(2) -0.002(3) 0.009(2)
C6 0.040(3) 0.035(3) 0.046(3) 0.015(2) 0.005(2) 0.012(2)
C7 0.034(3) 0.031(3) 0.038(3) 0.006(2) 0.003(2) 0.003(2)
C8 0.038(3) 0.034(3) 0.036(3) 0.008(2) 0.005(2) 0.008(2)
C9 0.041(3) 0.029(3) 0.044(3) 0.003(2) 0.000(2) 0.006(2)
C14 0.051(3) 0.037(3) 0.039(3) 0.000(2) 0.003(3) 0.011(2)
C15 0.061(3) 0.038(3) 0.032(3) 0.006(2) 0.002(3) 0.010(3)
C16 0.038(3) 0.035(3) 0.050(4) 0.010(3) 0.005(2) 0.002(2)
C21 0.046(3) 0.042(3) 0.048(4) 0.012(3) 0.002(3) 0.011(3)
C22 0.044(3) 0.046(3) 0.047(4) 0.005(3) -0.003(3) -0.002(3)
C23 0.039(3) 0.040(3) 0.057(4) 0.008(3) 0.010(3) 0.000(2)
C24 0.049(3) 0.039(3) 0.046(3) 0.017(3) 0.012(3) 0.014(3)
C25 0.040(3) 0.038(3) 0.037(3) 0.008(3) 0.007(2) 0.006(2)
C26 0.036(3) 0.036(3) 0.045(3) 0.015(2) 0.010(2) 0.010(2)
C27 0.039(3) 0.039(3) 0.043(3) 0.013(2) -0.003(3) 0.008(2)
C28 0.041(3) 0.042(3) 0.040(3) 0.013(2) 0.000(3) 0.002(2)
C29 0.052(3) 0.043(3) 0.048(4) 0.013(3) -0.011(3) 0.009(3)
C34 0.046(3) 0.065(4) 0.064(4) 0.010(3) -0.019(3) 0.010(3)
C35 0.043(3) 0.070(4) 0.070(5) 0.018(3) -0.005(3) 0.012(3)
C36 0.045(3) 0.051(3) 0.056(4) 0.020(3) 0.003(3) 0.019(3)
C41 0.043(3) 0.034(3) 0.046(3) 0.006(3) 0.005(3) 0.003(3)
C42 0.037(3) 0.031(3) 0.059(4) 0.017(3) 0.001(3) 0.004(2)
C1S 0.063(4) 0.074(5) 0.042(4) 0.004(3) -0.003(3) 0.019(3)
C2S 0.061(4) 0.071(4) 0.053(4) 0.009(3) 0.002(3) 0.024(4)
C3S 0.059(4) 0.106(6) 0.054(4) 0.021(4) 0.000(3) 0.001(4)
C4S 0.120(7) 0.102(8) 0.050(5) 0.035(5) -0.022(5) -0.034(6)
C5S 0.194(10) 0.050(5) 0.054(5) 0.008(4) -0.020(6) 0.011(6)
C6S 0.109(6) 0.090(6) 0.053(4) 0.005(4) -0.013(4) 0.056(5)
C7S 0.067(4) 0.116(6) 0.067(5) -0.009(4) 0.007(4) 0.004(4)

loop_
_atom_type_symbol
_atom_type_description
_atom_type_scat_dispersion_real
_atom_type_scat_dispersion_imag
_atom_type_scat_source
C C 0.0033 0.0016 'International Tables Vol C Tables 4.2.6.8 and 6.1.1.4'
H H 0.0000 0.0000 'International Tables Vol C Tables 4.2.6.8 and 6.1.1.4'
N N 0.0061 0.0033 'International Tables Vol C Tables 4.2.6.8 and 6.1.1.4'
S S 0.1246 0.1234 'International Tables Vol C Tables 4.2.6.8 and 6.1.1.4'
Fe Fe 0.3463 0.8444 'International Tables Vol C Tables 4.2.6.8 and 6.1.1.4'

loop_
_geom_angle_atom_site_label_1
_geom_angle_atom_site_label_2
_geom_angle_atom_site_label_3
_geom_angle
N5 Fe1 N6 92.12(17)
N5 Fe1 N3 92.54(15)
N6 Fe1 N3 96.48(15)
N5 Fe1 N1 109.35(15)
N6 Fe1 N1 92.03(15)
N3 Fe1 N1 156.21(15)
N5 Fe1 N2 88.40(15)
N6 Fe1 N2 166.22(15)
N3 Fe1 N2 97.25(13)
N1 Fe1 N2 74.85(14)
N5 Fe1 N4 164.00(14)
N6 Fe1 N4 82.90(15)
N3 Fe1 N4 73.03(15)
N1 Fe1 N4 86.10(14)
N2 Fe1 N4 100.05(13)
C10 S1 C13 92.4(3)
C9 C10 C11 126.5(4)
C9 C10 S1 124.3(3)
C11 C10 S1 108.9(4)
C12 C11 C10 111.3(5)
C13 C12 C11 112.5(6)
C12 C13 S1 114.9(6)
C13A C12A C11A 113.6(8)
C12A C13A S1A 114.9(7)
C17 S2 C20 92.6(3)
C18 C17 C16 127.4(4)
C18 C17 S2 110.3(4)
C16 C17 S2 122.3(3)
C19 C18 C17 111.1(5)
C20 C19 C18 113.0(7)
C19 C20 S2 113.0(6)
C20A C19A C18A 114.6(9)
C19A C20A S2A 113.1(7)
C37 S3 C40 92.7(3)
C38 C37 C36 125.4(7)
C38 C37 S3 111.1(6)
C36 C37 S3 123.5(4)
C39 C38 C37 109.9(11)
C40 C39 C38 115.0(9)
C39 C40 S3 111.3(7)
C40A C39A C38A 113.0(14)
C39A C40A S3A 111.6(8)
C30 S4 C31 96.0(4)
C29 C30 C33 122.3(12)
C29 C30 S4 127.1(4)
C33 C30 S4 110.5(11)
C32 C31 S4 113.8(8)
C31 C32 C33 111.2(10)
C30 C33 C32 108.4(16)
C32A C31A S4A 115.0(16)
C31A C32A C33A 116.7(18)
C1 N1 C5 117.5(4)
C1 N1 Fe1 126.9(3)
C5 N1 Fe1 115.6(3)
C6 N2 C7 116.9(4)
C6 N2 Fe1 112.3(3)
C7 N2 Fe1 130.5(3)
C21 N3 C25 117.6(4)
C21 N3 Fe1 125.7(3)
C25 N3 Fe1 116.7(3)
C26 N4 C27 117.8(4)
C26 N4 Fe1 112.8(3)
C27 N4 Fe1 125.2(3)
C41 N5 Fe1 160.3(4)
C42 N6 Fe1 167.9(4)
N1 C1 C2 123.0(5)
C1 C2 C3 118.8(5)
C4 C3 C2 119.3(5)
C5 C4 C3 117.8(5)
N1 C5 C4 123.6(4)
N1 C5 C6 115.9(4)
C4 C5 C6 120.5(4)
N2 C6 C5 121.3(4)
C8 C7 C16 119.1(4)
C8 C7 N2 118.9(4)
C16 C7 N2 121.9(4)
C7 C8 C9 122.3(4)
C14 C9 C8 117.6(4)
C14 C9 C10 119.9(4)
C8 C9 C10 122.4(4)
C9 C14 C15 121.1(5)
C16 C15 C14 121.2(5)
C15 C16 C7 118.5(4)
C15 C16 C17 119.3(4)
C7 C16 C17 122.2(5)
N3 C21 C22 122.4(5)
C23 C22 C21 118.5(5)
C22 C23 C24 120.0(5)
C23 C24 C25 117.7(5)
N3 C25 C24 123.8(5)
N3 C25 C26 116.3(4)
C24 C25 C26 119.9(5)
N4 C26 C25 118.5(5)
C28 C27 C36 121.6(5)
C28 C27 N4 118.4(4)
C36 C27 N4 119.9(5)
C27 C28 C29 121.9(5)
C28 C29 C34 116.9(5)
C28 C29 C30 122.6(5)
C34 C29 C30 120.5(5)
C35 C34 C29 121.1(5)
C34 C35 C36 121.5(5)
C35 C36 C27 116.9(5)
C35 C36 C37 119.2(5)
C27 C36 C37 123.9(5)
N5 C41 S5 179.6(5)
N6 C42 S6 179.4(5)
C2S C1S C6S 117.8(6)
C2S C1S C7S 120.5(6)
C6S C1S C7S 121.7(6)
C3S C2S C1S 119.7(6)
C4S C3S C2S 122.7(7)
C3S C4S C5S 117.6(7)
C6S C5S C4S 121.6(8)
C5S C6S C1S 120.5(7)

loop_
_geom_bond_atom_site_label_1
_geom_bond_atom_site_label_2
_geom_bond_distance
Fe1 N5 2.063(5)
Fe1 N6 2.080(4)
Fe1 N3 2.186(4)
Fe1 N1 2.189(4)
Fe1 N2 2.265(4)
Fe1 N4 2.310(4)
S1 C10 1.682(5)
S1 C13 1.710(7)
C10 C9 1.446(6)
C10 C11 1.468(4)
C11 C12 1.412(8)
C12 C13 1.292(8)
S1A C13A 1.715(9)
C11A C12A 1.412(10)
C12A C13A 1.295(9)
S2 C17 1.702(5)
S2 C20 1.706(7)
C17 C18 1.459(4)
C17 C16 1.471(6)
C18 C19 1.402(8)
C19 C20 1.369(8)
S2A C20A 1.706(9)
C18A C19A 1.401(10)
C19A C20A 1.369(9)
S3 C37 1.701(7)
S3 C40 1.723(7)
C37 C38 1.431(15)
C37 C36 1.480(7)
C38 C39 1.419(17)
C39 C40 1.340(9)
S3A C40A 1.723(9)
C38A C39A 1.419(18)
C39A C40A 1.338(10)
S4 C30 1.662(5)
S4 C31 1.677(9)
C30 C29 1.466(7)
C30 C33 1.490(5)
C31 C32 1.363(13)
C32 C33 1.51(2)
S4A C31A 1.679(10)
C31A C32A 1.365(14)
C32A C33A 1.51(2)
S5 C41 1.627(6)
S6 C42 1.639(6)
N1 C1 1.329(6)
N1 C5 1.353(6)
N2 C6 1.295(6)
N2 C7 1.430(6)
N3 C21 1.339(6)
N3 C25 1.342(6)
N4 C26 1.275(5)
N4 C27 1.446(6)
N5 C41 1.162(6)
N6 C42 1.160(6)
C1 C2 1.380(7)
C2 C3 1.388(7)
C3 C4 1.383(7)
C4 C5 1.381(6)
C5 C6 1.442(7)
C7 C8 1.383(6)
C7 C16 1.419(7)
C8 C9 1.404(6)
C9 C14 1.381(7)
C14 C15 1.392(6)
C15 C16 1.384(7)
C21 C22 1.408(7)
C22 C23 1.377(7)
C23 C24 1.378(7)
C24 C25 1.394(6)
C25 C26 1.461(7)
C27 C28 1.381(6)
C27 C36 1.396(7)
C28 C29 1.393(7)
C29 C34 1.401(7)
C34 C35 1.396(8)
C35 C36 1.396(8)
C1S C2S 1.394(8)
C1S C6S 1.396(9)
C1S C7S 1.488(8)
C2S C3S 1.363(8)
C3S C4S 1.361(11)
C4S C5S 1.375(12)
C5S C6S 1.360(10)
